data_1567326
loop_
_publ_author_name
'Li, Ziyong'
'Zhang, Ji-Rui'
'Tian, Xu-Ke'
'Yang, Shuren'
'Chen, Si'
'Zhou, Hui'
'Yang, Xiao-Gang'

_publ_section_title
;
 Green-/NIR-light-controlled rapid photochromism featuring reversible
 thermally activated delayed fluorescence and photoelectronic switching
;
_journal_issue 32
_journal_name_full 'Chemical Science'
_journal_page_first 9381
_journal_page_last 9386
_journal_paper_doi 10.1039/D2SC02662G
_journal_volume 13
_journal_year 2022
_chemical_formula_moiety 'C33 H23 B F5 O2 S3'
_chemical_formula_sum 'C33 H23 B F5 O2 S3'
_chemical_formula_weight 653.50
_space_group_crystal_system triclinic
_space_group_IT_number 2
_space_group_name_Hall '-P 1'
_space_group_name_H-M_alt 'P -1'
_atom_sites_solution_hydrogens mixed
_atom_sites_solution_primary dual
_audit_creation_date 2021-08-19
_audit_creation_method
;
Olex2 1.2
(compiled 2018.05.29 svn.r3508 for OlexSys, GUI svn.r5506)
;
_audit_update_record
;
2022-05-10 deposited with the CCDC.	2022-07-18 downloaded from the CCDC.
;
_cell_angle_alpha 93.482(13)
_cell_angle_beta 94.312(13)
_cell_angle_gamma 100.726(14)
_cell_formula_units_Z 2
_cell_length_a 7.3149(12)
_cell_length_b 8.4664(13)
_cell_length_c 25.630(4)
_cell_measurement_reflns_used 839
_cell_measurement_temperature 293(2)
_cell_measurement_theta_max 24.6020
_cell_measurement_theta_min 3.8640
_cell_volume 1550.6(4)
_computing_cell_refinement 'CrysAlisPro 1.171.40.53 (Rigaku OD, 2019)'
_computing_data_collection 'CrysAlisPro 1.171.40.53 (Rigaku OD, 2019)'
_computing_data_reduction 'CrysAlisPro 1.171.40.53 (Rigaku OD, 2019)'
_computing_molecular_graphics 'Olex2 (Dolomanov et al., 2009)'
_computing_publication_material 'Olex2 (Dolomanov et al., 2009)'
_computing_structure_refinement 'ShelXL (Sheldrick, 2015)'
_computing_structure_solution 'ShelXT (Sheldrick, 2015)'
_diffrn_ambient_temperature 293(2)
_diffrn_detector 'CCD plate'
_diffrn_detector_area_resol_mean 8.0584
_diffrn_detector_type EosS2
_diffrn_measured_fraction_theta_full 0.997
_diffrn_measured_fraction_theta_max 0.824
_diffrn_measurement_details
;
List of Runs (angles in degrees, time in seconds):

  # Type    Start    End  Width  t~exp~   \w     \q     \k     \f   Frames
#--------------------------------------------------------------------------
  1  \w     -7.00  21.00   1.00   10.00    --  -13.49 -99.00  90.00   28
  2  \w     -1.00  54.00   1.00   10.00    --   14.89 -99.00 -30.00   55
  3  \w     -2.00  81.00   1.00   10.00    --   14.89  57.00-120.00   83
  4  \w    -15.00  82.00   1.00   10.00    --   14.89  19.00-180.00   97
  5  \w     -1.00  75.00   1.00   10.00    --   14.89  77.00  60.00   76
  6  \w     35.00  60.00   1.00   10.00    --   14.89 178.00 120.00   25
;
_diffrn_measurement_device 'four-circle diffractometer'
_diffrn_measurement_device_type 'SuperNova, Single source at offset/far, EosS2'
_diffrn_measurement_method '\w scans'
_diffrn_orient_matrix_type 'CrysAlisPro convention (1999,Acta A55,543-557)'
_diffrn_orient_matrix_UB_11 -0.0635408000
_diffrn_orient_matrix_UB_12 0.0473838000
_diffrn_orient_matrix_UB_13 -0.0097147000
_diffrn_orient_matrix_UB_21 -0.0249409000
_diffrn_orient_matrix_UB_22 -0.0547339000
_diffrn_orient_matrix_UB_23 -0.0225828000
_diffrn_orient_matrix_UB_31 -0.0718100000
_diffrn_orient_matrix_UB_32 -0.0455216000
_diffrn_orient_matrix_UB_33 0.0130525000
_diffrn_radiation_monochromator mirror
_diffrn_radiation_probe x-ray
_diffrn_radiation_type MoK\a
_diffrn_radiation_wavelength 0.71073
_diffrn_reflns_av_R_equivalents 0.1135
_diffrn_reflns_av_unetI/netI 0.2890
_diffrn_reflns_Laue_measured_fraction_full 0.997
_diffrn_reflns_Laue_measured_fraction_max 0.824
_diffrn_reflns_limit_h_max 9
_diffrn_reflns_limit_h_min -9
_diffrn_reflns_limit_k_max 10
_diffrn_reflns_limit_k_min -7
_diffrn_reflns_limit_l_max 33
_diffrn_reflns_limit_l_min -33
_diffrn_reflns_number 12166
_diffrn_reflns_point_group_measured_fraction_full 0.997
_diffrn_reflns_point_group_measured_fraction_max 0.824
_diffrn_reflns_theta_full 25.242
_diffrn_reflns_theta_max 28.371
_diffrn_reflns_theta_min 3.299
_diffrn_source 'micro-focus sealed X-ray tube'
_diffrn_source_type 'SuperNova (Mo) X-ray Source'
_exptl_absorpt_coefficient_mu 0.299
_exptl_absorpt_correction_T_max 1.00000
_exptl_absorpt_correction_T_min 0.58848
_exptl_absorpt_correction_type multi-scan
_exptl_absorpt_process_details
;
CrysAlisPro 1.171.40.53 (Rigaku Oxford Diffraction, 2019)
Empirical absorption correction using spherical harmonics,
 implemented in SCALE3 ABSPACK scaling algorithm.
;
_exptl_crystal_colour 'dark red'
_exptl_crystal_colour_modifier dark
_exptl_crystal_colour_primary red
_exptl_crystal_density_diffrn 1.400
_exptl_crystal_description plate
_exptl_crystal_F_000 670
_exptl_crystal_size_max 0.27
_exptl_crystal_size_mid 0.2
_exptl_crystal_size_min 0.13
_refine_diff_density_max 0.406
_refine_diff_density_min -0.347
_refine_diff_density_rms 0.069
_refine_ls_extinction_method none
_refine_ls_goodness_of_fit_ref 1.004
_refine_ls_hydrogen_treatment mixed
_refine_ls_matrix_type full
_refine_ls_number_parameters 402
_refine_ls_number_reflns 6409
_refine_ls_number_restraints 0
_refine_ls_restrained_S_all 1.004
_refine_ls_R_factor_all 0.3080
_refine_ls_R_factor_gt 0.1095
_refine_ls_shift/su_max 0.000
_refine_ls_shift/su_mean 0.000
_refine_ls_structure_factor_coef Fsqd
_refine_ls_weighting_details 'w=1/[\s^2^(Fo^2^)+(0.0670P)^2^] where P=(Fo^2^+2Fc^2^)/3'
_refine_ls_weighting_scheme calc
_refine_ls_wR_factor_gt 0.1875
_refine_ls_wR_factor_ref 0.2774
_reflns_Friedel_coverage 0.000
_reflns_number_gt 2030
_reflns_number_total 6409
_reflns_threshold_expression 'I > 2\s(I)'
_cod_data_source_file d2sc02662g2.cif
_cod_data_source_block 262
_cod_depositor_comments 'Adding full bibliography for 1567326.cif.'
_cod_database_code 1567326
_shelx_shelxl_version_number 2014/7
_chemical_oxdiff_formula C1H1O1N1F1
_shelx_space_group_comment
;
The symmetry employed for this shelxl refinement is uniquely defined
by the following loop, which should always be used as a source of
symmetry information in preference to the above space-group names.
They are only intended as comments.
;
_shelx_estimated_absorpt_t_max 0.962
_shelx_estimated_absorpt_t_min 0.924
_reflns_odcompleteness_completeness 99.70
_reflns_odcompleteness_iscentric 1
_reflns_odcompleteness_theta 25.30
_olex2_refinement_description
;
1. Fixed Uiso
 At 1.2 times of:
  All C(H) groups
 At 1.5 times of:
  All C(H,H,H) groups
2.a Aromatic/amide H refined with riding coordinates:
 C1(H1), C2(H2), C5(H5), C6(H6), C8(H8), C10(H10), C11(H11), C13(H13),
 C18(H18), C19(H19), C20(H20), C23(H23), C28(H28), C29(H29), C31(H31), C32(H32)
2.b Idealised Me refined as rotating group:
 C16(H16A,H16B,H16C), C26(H26A,H26B,H26C)
;
_olex2_submission_special_instructions 'No special instructions were received'
_oxdiff_exptl_absorpt_empirical_details
;
Empirical correction (ABSPACK) includes:
- Absorption correction using spherical harmonics
- Frame scaling
;
_oxdiff_exptl_absorpt_empirical_full_max 2.049
_oxdiff_exptl_absorpt_empirical_full_min 0.652

loop_
_space_group_symop_operation_xyz
'x, y, z'
'-x, -y, -z'

loop_
_atom_site_label
_atom_site_type_symbol
_atom_site_fract_x
_atom_site_fract_y
_atom_site_fract_z
_atom_site_U_iso_or_equiv
_atom_site_adp_type
_atom_site_occupancy
_atom_site_site_symmetry_order
_atom_site_calc_flag
_atom_site_refinement_flags_posn
_atom_site_refinement_flags_adp
_atom_site_refinement_flags_occupancy
_atom_site_disorder_assembly
_atom_site_disorder_group
S1 S -0.4578(4) -0.4939(3) 0.38545(10) 0.0874(9) Uani 1 1 d . . . . .
S2 S 0.1419(3) 0.2692(3) 0.71167(8) 0.0525(7) Uani 1 1 d . . . . .
S3 S 0.5560(3) 0.9450(3) 0.78705(9) 0.0604(7) Uani 1 1 d . . . . .
F1 F -0.8221(7) 0.0495(7) 0.5726(2) 0.0930(18) Uani 1 1 d . . . . .
F2 F -0.8211(8) -0.1527(7) 0.6245(2) 0.115(2) Uani 1 1 d . . . . .
F3 F 1.4958(8) 1.2665(10) 0.9122(3) 0.153(3) Uani 1 1 d . . . . .
F4 F 1.4315(10) 1.1660(12) 0.9779(3) 0.188(5) Uani 1 1 d . . . . .
F5 F 1.3700(10) 1.3839(11) 0.9624(5) 0.235(6) Uani 1 1 d . . . . .
O1 O -0.6946(8) -0.1652(7) 0.5454(2) 0.0613(16) Uani 1 1 d . . . . .
O2 O -0.5497(7) 0.0231(7) 0.61917(19) 0.0574(16) Uani 1 1 d . . . . .
C1 C -0.5760(16) -0.6332(10) 0.3380(3) 0.071(3) Uani 1 1 d . . . . .
H1 H -0.5200 -0.6830 0.3118 0.085 Uiso 1 1 calc R . . . .
C2 C -0.7574(16) -0.6614(13) 0.3431(4) 0.089(4) Uani 1 1 d . . . . .
H2 H -0.8404 -0.7343 0.3199 0.107 Uiso 1 1 calc R . . . .
C3 C -0.8206(12) -0.5761(13) 0.3853(4) 0.053(3) Uani 1 1 d . . . . .
H3 H -0.899(12) -0.576(13) 0.391(4) 0.063 Uiso 1 1 d R . . . .
C4 C -0.6624(12) -0.4778(10) 0.4114(3) 0.053(2) Uani 1 1 d . . . . .
C5 C -0.6640(12) -0.3719(10) 0.4580(3) 0.059(2) Uani 1 1 d . . . . .
H5 H -0.7805 -0.3656 0.4692 0.071 Uiso 1 1 calc R . . . .
C6 C -0.5167(12) -0.2827(9) 0.4862(3) 0.050(2) Uani 1 1 d . . . . .
H6 H -0.3987 -0.2884 0.4760 0.060 Uiso 1 1 calc R . . . .
C7 C -0.5286(12) -0.1777(9) 0.5318(3) 0.045(2) Uani 1 1 d . . . . .
C8 C -0.3729(11) -0.0900(10) 0.5599(3) 0.052(2) Uani 1 1 d . . . . .
H8 H -0.2558 -0.0957 0.5489 0.062 Uiso 1 1 calc R . . . .
C9 C -0.3856(11) 0.0081(9) 0.6047(3) 0.0398(19) Uani 1 1 d . . . . .
C10 C -0.2241(10) 0.0964(9) 0.6371(3) 0.046(2) Uani 1 1 d . . . . .
H10 H -0.1057 0.0859 0.6284 0.055 Uiso 1 1 calc R . . . .
C11 C -0.2392(11) 0.1916(9) 0.6788(3) 0.046(2) Uani 1 1 d . . . . .
H11 H -0.3592 0.2035 0.6855 0.055 Uiso 1 1 calc R . . . .
C12 C -0.0881(9) 0.2787(9) 0.7149(3) 0.0379(19) Uani 1 1 d . . . . .
C13 C -0.1088(10) 0.3737(9) 0.7579(3) 0.048(2) Uani 1 1 d . . . . .
H13 H -0.2246 0.3931 0.7662 0.057 Uiso 1 1 calc R . . . .
C14 C 0.0582(10) 0.4405(8) 0.7889(3) 0.0367(18) Uani 1 1 d . . . . .
C15 C 0.2079(9) 0.3920(9) 0.7684(3) 0.0400(19) Uani 1 1 d . . . . .
C16 C 0.4094(9) 0.4261(10) 0.7898(3) 0.058(2) Uani 1 1 d . . . . .
H16A H 0.4677 0.3389 0.7784 0.088 Uiso 1 1 calc GR . . . .
H16B H 0.4172 0.4368 0.8274 0.088 Uiso 1 1 calc GR . . . .
H16C H 0.4720 0.5244 0.7771 0.088 Uiso 1 1 calc GR . . . .
C17 C 0.0569(9) 0.5319(9) 0.8385(3) 0.0395(19) Uani 1 1 d . . . . .
C18 C -0.0971(10) 0.4802(10) 0.8741(3) 0.053(2) Uani 1 1 d . . . . .
H18 H -0.2034 0.4006 0.8661 0.064 Uiso 1 1 calc R . . . .
C19 C -0.0439(11) 0.5814(11) 0.9237(3) 0.075(3) Uani 1 1 d . . . . .
H19 H -0.1068 0.5710 0.9539 0.090 Uiso 1 1 calc R . . . .
C20 C 0.1284(10) 0.7043(9) 0.9176(3) 0.052(2) Uani 1 1 d . . . . .
H20 H 0.1900 0.7874 0.9416 0.063 Uiso 1 1 calc R . . . .
C21 C 0.1779(9) 0.6605(8) 0.8630(3) 0.0345(18) Uani 1 1 d . . . . .
C22 C 0.3417(10) 0.7660(9) 0.8423(3) 0.041(2) Uani 1 1 d . . . . .
C23 C 0.5082(10) 0.8255(9) 0.8747(3) 0.051(2) Uani 1 1 d . . . . .
H23 H 0.5255 0.8010 0.9094 0.061 Uiso 1 1 calc R . . . .
C24 C 0.6409(11) 0.9221(9) 0.8504(3) 0.051(2) Uani 1 1 d . . . . .
C25 C 0.3431(10) 0.8187(9) 0.7932(3) 0.042(2) Uani 1 1 d . . . . .
C26 C 0.1902(11) 0.8004(10) 0.7497(3) 0.059(2) Uani 1 1 d . . . . .
H26A H 0.2038 0.8968 0.7313 0.089 Uiso 1 1 calc GR . . . .
H26B H 0.0713 0.7822 0.7641 0.089 Uiso 1 1 calc GR . . . .
H26C H 0.1975 0.7104 0.7258 0.089 Uiso 1 1 calc GR . . . .
C27 C 0.8271(10) 1.0052(9) 0.8714(3) 0.045(2) Uani 1 1 d . . . . .
C28 C 0.8556(11) 1.0533(10) 0.9266(4) 0.069(3) Uani 1 1 d . . . . .
H28 H 0.7567 1.0334 0.9476 0.082 Uiso 1 1 calc R . . . .
C29 C 1.0375(12) 1.1322(9) 0.9491(3) 0.056(2) Uani 1 1 d . . . . .
H29 H 1.0560 1.1613 0.9849 0.068 Uiso 1 1 calc R . . . .
C30 C 1.1820(13) 1.1651(11) 0.9194(4) 0.063(3) Uani 1 1 d . . . . .
C31 C 1.1557(11) 1.1213(9) 0.8664(4) 0.057(2) Uani 1 1 d . . . . .
H31 H 1.2551 1.1418 0.8457 0.068 Uiso 1 1 calc R . . . .
C32 C 0.9687(12) 1.0416(10) 0.8428(3) 0.054(2) Uani 1 1 d . . . . .
H32 H 0.9504 1.0166 0.8067 0.065 Uiso 1 1 calc R . . . .
C33 C 1.3641(15) 1.2398(16) 0.9415(5) 0.089(4) Uani 1 1 d . . . . .
B1 B -0.7252(16) -0.0650(15) 0.5915(4) 0.063(3) Uani 1 1 d . . . . .

loop_
_atom_site_aniso_label
_atom_site_aniso_U_11
_atom_site_aniso_U_22
_atom_site_aniso_U_33
_atom_site_aniso_U_23
_atom_site_aniso_U_13
_atom_site_aniso_U_12
S1 0.103(2) 0.084(2) 0.071(2) -0.0107(16) 0.0141(16) 0.0102(17)
S2 0.0412(13) 0.0572(15) 0.0556(15) -0.0164(12) 0.0093(11) 0.0046(11)
S3 0.0630(15) 0.0555(15) 0.0560(16) 0.0067(12) 0.0097(12) -0.0082(12)
F1 0.076(4) 0.114(5) 0.090(4) -0.027(4) -0.012(3) 0.038(4)
F2 0.113(5) 0.140(5) 0.063(4) 0.000(4) 0.033(3) -0.060(4)
F3 0.057(4) 0.231(9) 0.153(7) 0.042(6) 0.018(4) -0.028(5)
F4 0.109(6) 0.271(11) 0.154(7) 0.096(8) -0.069(5) -0.036(6)
F5 0.095(6) 0.141(7) 0.426(17) -0.161(10) -0.073(7) 0.014(6)
O1 0.061(4) 0.069(4) 0.049(4) -0.014(3) 0.000(3) 0.007(3)
O2 0.039(3) 0.077(4) 0.052(4) -0.026(3) -0.002(3) 0.011(3)
C1 0.131(9) 0.045(6) 0.034(5) -0.023(4) 0.003(6) 0.020(6)
C2 0.094(9) 0.076(8) 0.081(9) 0.013(7) -0.040(7) -0.007(7)
C3 0.070(8) 0.042(5) 0.037(6) -0.017(4) -0.021(6) 0.004(6)
C4 0.068(6) 0.047(6) 0.046(6) 0.002(5) 0.012(5) 0.015(5)
C5 0.057(6) 0.059(6) 0.057(6) -0.001(5) 0.003(5) 0.004(5)
C6 0.075(6) 0.034(5) 0.038(5) -0.011(4) 0.007(5) 0.007(5)
C7 0.051(5) 0.033(5) 0.050(6) 0.012(4) 0.006(5) 0.003(4)
C8 0.039(5) 0.060(6) 0.052(6) -0.011(5) 0.009(4) 0.000(4)
C9 0.045(5) 0.030(5) 0.044(5) -0.004(4) 0.002(4) 0.009(4)
C10 0.031(5) 0.056(6) 0.050(6) 0.002(5) 0.003(4) 0.007(4)
C11 0.047(5) 0.051(6) 0.042(5) 0.000(4) 0.016(4) 0.014(4)
C12 0.026(4) 0.045(5) 0.037(5) -0.003(4) -0.001(4) -0.002(4)
C13 0.028(5) 0.063(6) 0.048(5) -0.005(5) 0.006(4) -0.001(4)
C14 0.032(4) 0.034(5) 0.042(5) -0.006(4) -0.003(4) 0.003(3)
C15 0.030(4) 0.043(5) 0.048(5) 0.005(4) 0.007(4) 0.009(4)
C16 0.033(5) 0.070(6) 0.067(6) -0.019(5) -0.004(4) 0.005(4)
C17 0.033(4) 0.049(5) 0.029(4) -0.009(4) -0.007(4) -0.003(4)
C18 0.030(5) 0.077(6) 0.040(5) -0.016(4) 0.014(4) -0.017(4)
C19 0.066(6) 0.100(8) 0.044(6) -0.014(5) 0.021(5) -0.027(6)
C20 0.068(6) 0.046(5) 0.036(5) -0.027(4) 0.021(4) -0.003(4)
C21 0.037(4) 0.027(4) 0.041(5) -0.002(4) -0.002(4) 0.016(4)
C22 0.045(5) 0.039(5) 0.032(5) 0.004(4) -0.001(4) -0.003(4)
C23 0.049(5) 0.047(5) 0.047(5) 0.013(4) -0.003(4) -0.012(4)
C24 0.054(6) 0.050(5) 0.043(5) -0.002(4) -0.006(4) 0.000(4)
C25 0.052(5) 0.038(5) 0.033(5) -0.001(4) -0.010(4) 0.004(4)
C26 0.075(6) 0.063(6) 0.033(5) -0.005(4) 0.001(4) 0.001(5)
C27 0.043(5) 0.031(5) 0.053(6) -0.001(4) 0.004(5) -0.011(4)
C28 0.041(5) 0.058(6) 0.102(8) -0.004(6) 0.009(5) -0.001(5)
C29 0.073(7) 0.051(6) 0.041(5) -0.002(4) 0.009(5) 0.000(5)
C30 0.056(6) 0.065(7) 0.058(7) -0.001(5) -0.004(5) -0.009(5)
C31 0.050(6) 0.045(6) 0.073(7) 0.000(5) 0.005(5) 0.000(4)
C32 0.076(7) 0.061(6) 0.027(5) 0.003(4) 0.004(5) 0.017(5)
C33 0.045(7) 0.096(10) 0.114(11) 0.020(8) -0.004(7) -0.015(6)
B1 0.070(8) 0.074(9) 0.041(7) -0.011(6) 0.006(6) 0.003(7)

loop_
_atom_type_symbol
_atom_type_description
_atom_type_scat_dispersion_real
_atom_type_scat_dispersion_imag
_atom_type_scat_source
C C 0.0033 0.0016 'International Tables Vol C Tables 4.2.6.8 and 6.1.1.4'
H H 0.0000 0.0000 'International Tables Vol C Tables 4.2.6.8 and 6.1.1.4'
B B 0.0013 0.0007 'International Tables Vol C Tables 4.2.6.8 and 6.1.1.4'
F F 0.0171 0.0103 'International Tables Vol C Tables 4.2.6.8 and 6.1.1.4'
O O 0.0106 0.0060 'International Tables Vol C Tables 4.2.6.8 and 6.1.1.4'
S S 0.1246 0.1234 'International Tables Vol C Tables 4.2.6.8 and 6.1.1.4'

loop_
_geom_angle_atom_site_label_1
_geom_angle_atom_site_label_2
_geom_angle_atom_site_label_3
_geom_angle
_geom_angle_site_symmetry_1
_geom_angle_site_symmetry_3
_geom_angle_publ_flag
C1 S1 C4 90.4(5) . . ?
C12 S2 C15 92.4(4) . . ?
C24 S3 C25 92.8(4) . . ?
C7 O1 B1 123.4(7) . . ?
C9 O2 B1 122.8(7) . . ?
S1 C1 H1 124.4 . . ?
C2 C1 S1 111.2(8) . . ?
C2 C1 H1 124.4 . . ?
C1 C2 H2 121.3 . . ?
C1 C2 C3 117.5(10) . . ?
C3 C2 H2 121.3 . . ?
C2 C3 H3 130(10) . . ?
C4 C3 C2 106.2(8) . . ?
C4 C3 H3 123(10) . . ?
C3 C4 S1 114.7(7) . . ?
C3 C4 C5 124.3(8) . . ?
C5 C4 S1 120.9(7) . . ?
C4 C5 H5 116.5 . . ?
C6 C5 C4 127.0(8) . . ?
C6 C5 H5 116.5 . . ?
C5 C6 H6 117.9 . . ?
C5 C6 C7 124.1(8) . . ?
C7 C6 H6 117.9 . . ?
O1 C7 C6 118.2(8) . . ?
O1 C7 C8 119.9(8) . . ?
C8 C7 C6 121.9(8) . . ?
C7 C8 H8 119.3 . . ?
C7 C8 C9 121.4(8) . . ?
C9 C8 H8 119.3 . . ?
O2 C9 C8 119.9(7) . . ?
O2 C9 C10 116.9(7) . . ?
C8 C9 C10 123.2(8) . . ?
C9 C10 H10 118.9 . . ?
C11 C10 C9 122.3(7) . . ?
C11 C10 H10 118.9 . . ?
C10 C11 H11 116.7 . . ?
C10 C11 C12 126.6(7) . . ?
C12 C11 H11 116.7 . . ?
C11 C12 S2 124.9(6) . . ?
C13 C12 S2 110.1(6) . . ?
C13 C12 C11 125.0(7) . . ?
C12 C13 H13 122.5 . . ?
C12 C13 C14 115.0(7) . . ?
C14 C13 H13 122.5 . . ?
C13 C14 C17 121.4(7) . . ?
C15 C14 C13 110.9(7) . . ?
C15 C14 C17 127.3(7) . . ?
C14 C15 S2 111.6(5) . . ?
C14 C15 C16 129.2(7) . . ?
C16 C15 S2 119.1(5) . . ?
C15 C16 H16A 109.5 . . ?
C15 C16 H16B 109.5 . . ?
C15 C16 H16C 109.5 . . ?
H16A C16 H16B 109.5 . . ?
H16A C16 H16C 109.5 . . ?
H16B C16 H16C 109.5 . . ?
C14 C17 C18 119.7(6) . . ?
C21 C17 C14 131.7(7) . . ?
C21 C17 C18 108.5(7) . . ?
C17 C18 H18 126.9 . . ?
C19 C18 C17 106.2(6) . . ?
C19 C18 H18 126.9 . . ?
C18 C19 H19 125.6 . . ?
C18 C19 C20 108.9(6) . . ?
C20 C19 H19 125.6 . . ?
C19 C20 H20 128.3 . . ?
C19 C20 C21 103.5(6) . . ?
C21 C20 H20 128.3 . . ?
C17 C21 C20 112.6(6) . . ?
C17 C21 C22 129.2(7) . . ?
C22 C21 C20 118.1(6) . . ?
C23 C22 C21 121.1(6) . . ?
C25 C22 C21 125.0(7) . . ?
C25 C22 C23 113.9(6) . . ?
C22 C23 H23 123.1 . . ?
C24 C23 C22 113.8(7) . . ?
C24 C23 H23 123.1 . . ?
C23 C24 S3 109.9(6) . . ?
C23 C24 C27 129.1(7) . . ?
C27 C24 S3 121.0(6) . . ?
C22 C25 S3 109.6(5) . . ?
C22 C25 C26 130.6(7) . . ?
C26 C25 S3 119.3(5) . . ?
C25 C26 H26A 109.5 . . ?
C25 C26 H26B 109.5 . . ?
C25 C26 H26C 109.5 . . ?
H26A C26 H26B 109.5 . . ?
H26A C26 H26C 109.5 . . ?
H26B C26 H26C 109.5 . . ?
C28 C27 C24 117.7(7) . . ?
C32 C27 C24 124.0(8) . . ?
C32 C27 C28 118.3(8) . . ?
C27 C28 H28 120.2 . . ?
C29 C28 C27 119.5(8) . . ?
C29 C28 H28 120.2 . . ?
C28 C29 H29 119.3 . . ?
C30 C29 C28 121.4(8) . . ?
C30 C29 H29 119.3 . . ?
C29 C30 C31 119.6(8) . . ?
C29 C30 C33 121.8(10) . . ?
C31 C30 C33 118.6(10) . . ?
C30 C31 H31 120.2 . . ?
C30 C31 C32 119.6(8) . . ?
C32 C31 H31 120.2 . . ?
C27 C32 C31 121.6(8) . . ?
C27 C32 H32 119.2 . . ?
C31 C32 H32 119.2 . . ?
F3 C33 F4 102.8(10) . . ?
F3 C33 F5 100.4(10) . . ?
F3 C33 C30 119.6(12) . . ?
F4 C33 F5 104.8(13) . . ?
F4 C33 C30 114.8(10) . . ?
F5 C33 C30 112.6(11) . . ?
F1 B1 O1 106.3(8) . . ?
F1 B1 O2 107.1(8) . . ?
F2 B1 F1 110.9(9) . . ?
F2 B1 O1 111.0(9) . . ?
F2 B1 O2 109.0(8) . . ?
O2 B1 O1 112.4(8) . . ?

loop_
_geom_bond_atom_site_label_1
_geom_bond_atom_site_label_2
_geom_bond_distance
_geom_bond_site_symmetry_2
_geom_bond_publ_flag
S1 C1 1.705(9) . ?
S1 C4 1.707(8) . ?
S2 C12 1.707(7) . ?
S2 C15 1.719(8) . ?
S3 C24 1.730(8) . ?
S3 C25 1.740(7) . ?
F1 B1 1.391(12) . ?
F2 B1 1.317(11) . ?
F3 C33 1.261(11) . ?
F4 C33 1.274(12) . ?
F5 C33 1.294(13) . ?
O1 C7 1.309(8) . ?
O1 B1 1.467(11) . ?
O2 C9 1.309(8) . ?
O2 B1 1.466(11) . ?
C1 H1 0.9300 . ?
C1 C2 1.322(11) . ?
C2 H2 0.9300 . ?
C2 C3 1.418(14) . ?
C3 H3 0.61(8) . ?
C3 C4 1.391(12) . ?
C4 C5 1.451(10) . ?
C5 H5 0.9300 . ?
C5 C6 1.330(10) . ?
C6 H6 0.9300 . ?
C6 C7 1.441(10) . ?
C7 C8 1.365(10) . ?
C8 H8 0.9300 . ?
C8 C9 1.396(9) . ?
C9 C10 1.447(9) . ?
C10 H10 0.9300 . ?
C10 C11 1.322(9) . ?
C11 H11 0.9300 . ?
C11 C12 1.443(9) . ?
C12 C13 1.359(9) . ?
C13 H13 0.9300 . ?
C13 C14 1.409(9) . ?
C14 C15 1.367(9) . ?
C14 C17 1.451(9) . ?
C15 C16 1.502(9) . ?
C16 H16A 0.9600 . ?
C16 H16B 0.9600 . ?
C16 H16C 0.9600 . ?
C17 C18 1.520(9) . ?
C17 C21 1.355(9) . ?
C18 H18 0.9300 . ?
C18 C19 1.475(10) . ?
C19 H19 0.9300 . ?
C19 C20 1.502(9) . ?
C20 H20 0.9300 . ?
C20 C21 1.514(9) . ?
C21 C22 1.506(9) . ?
C22 C23 1.413(9) . ?
C22 C25 1.361(9) . ?
C23 H23 0.9300 . ?
C23 C24 1.362(9) . ?
C24 C27 1.459(10) . ?
C25 C26 1.498(9) . ?
C26 H26A 0.9600 . ?
C26 H26B 0.9600 . ?
C26 H26C 0.9600 . ?
C27 C28 1.435(10) . ?
C27 C32 1.316(9) . ?
C28 H28 0.9300 . ?
C28 C29 1.434(10) . ?
C29 H29 0.9300 . ?
C29 C30 1.346(10) . ?
C30 C31 1.374(10) . ?
C30 C33 1.423(12) . ?
C31 H31 0.9300 . ?
C31 C32 1.475(10) . ?
C32 H32 0.9300 . ?
